data_7055186
loop_
_publ_author_name
'Banerjee, Kaustuv'
'Biradha, Kumar'

_publ_section_title
;
 Two-dimensional coordination polymers and metal--organic gels of
 symmetrical and unsymmetrical dipyridyl \b-diketones: luminescence, dye
 absorption and mechanical properties
;
_journal_issue 3
_journal_name_full 'New J. Chem.'
_journal_page_first 1997
_journal_paper_doi 10.1039/C5NJ02193F
_journal_volume 40
_journal_year 2016
_chemical_formula_sum 'C14 H10 Ag F3 N2 O5 S'
_chemical_formula_weight 483.17
_chemical_name_systematic
; 
 ? 
;
_space_group_IT_number 2
_symmetry_cell_setting triclinic
_symmetry_space_group_name_Hall '-P 1'
_symmetry_space_group_name_H-M 'P -1'
_atom_sites_solution_hydrogens geom
_atom_sites_solution_primary direct
_atom_sites_solution_secondary difmap
_audit_creation_method SHELXL-97
_audit_update_record
;
2015-05-27 deposited with the CCDC.
2015-11-25 downloaded from the CCDC.
;
_cell_angle_alpha 91.915(6)
_cell_angle_beta 111.122(6)
_cell_angle_gamma 101.924(6)
_cell_formula_units_Z 2
_cell_length_a 8.404(2)
_cell_length_b 9.573(2)
_cell_length_c 10.905(3)
_cell_measurement_temperature 293(2)
_cell_volume 795.1(3)
_computing_structure_refinement 'SHELXL-97 (Sheldrick, 1997)'
_computing_structure_solution 'SHELXS-97 (Sheldrick, 1990)'
_diffrn_ambient_temperature 293(2)
_diffrn_measured_fraction_theta_full 0.943
_diffrn_measured_fraction_theta_max 0.943
_diffrn_measurement_device_type 'Bruker Apex-2 CCD'
_diffrn_measurement_method hemisphere
_diffrn_radiation_monochromator graphite
_diffrn_radiation_source 'fine-focus sealed tube'
_diffrn_radiation_type MoK\a
_diffrn_radiation_wavelength 0.71073
_diffrn_reflns_av_R_equivalents 0.0463
_diffrn_reflns_av_sigmaI/netI 0.0512
_diffrn_reflns_limit_h_max 10
_diffrn_reflns_limit_h_min -10
_diffrn_reflns_limit_k_max 11
_diffrn_reflns_limit_k_min -11
_diffrn_reflns_limit_l_max 13
_diffrn_reflns_limit_l_min -13
_diffrn_reflns_number 9071
_diffrn_reflns_theta_full 25.49
_diffrn_reflns_theta_max 25.49
_diffrn_reflns_theta_min 2.02
_exptl_absorpt_coefficient_mu 1.463
_exptl_absorpt_correction_T_max 0.851
_exptl_absorpt_correction_T_min 0.810
_exptl_absorpt_correction_type empirical
_exptl_absorpt_process_details sadabs
_exptl_crystal_colour 'light yellow'
_exptl_crystal_density_diffrn 2.018
_exptl_crystal_density_meas ?
_exptl_crystal_density_method 'not measured'
_exptl_crystal_description rods
_exptl_crystal_F_000 476
_exptl_crystal_size_max 0.15
_exptl_crystal_size_mid 0.12
_exptl_crystal_size_min 0.11
_refine_diff_density_max 2.414
_refine_diff_density_min -0.776
_refine_diff_density_rms 0.169
_refine_ls_extinction_method none
_refine_ls_goodness_of_fit_ref 0.684
_refine_ls_hydrogen_treatment constr
_refine_ls_matrix_type full
_refine_ls_number_parameters 235
_refine_ls_number_reflns 2796
_refine_ls_number_restraints 0
_refine_ls_restrained_S_all 0.684
_refine_ls_R_factor_all 0.0701
_refine_ls_R_factor_gt 0.0604
_refine_ls_shift/su_max 0.000
_refine_ls_shift/su_mean 0.000
_refine_ls_structure_factor_coef Fsqd
_refine_ls_weighting_details 'calc w=1/[\s^2^(Fo^2^)+(0.0196P)^2^+36.1472P] where P=(Fo^2^+2Fc^2^)/3'
_refine_ls_weighting_scheme calc
_refine_ls_wR_factor_gt 0.1420
_refine_ls_wR_factor_ref 0.1468
_reflns_number_gt 2357
_reflns_number_total 2796
_reflns_threshold_expression >2sigma(I)
_cod_data_source_file c5nj02193f2.cif
_cod_data_source_block kk
_cod_depositor_comments
;
The following automatic conversions were performed:

'_symmetry_cell_setting' value 'Triclinic' changed to 'triclinic'
according to
/usr/data/users/saulius/crontab/automatic-downloads/rss-feeds/RSC/lib/dictionaries/cif_core.dic
dictionary named 'cif_core.dic' version 2.4.2 from 2011-04-26.

'_exptl_crystal_density_meas' value 'not measured' was changed to '?'
- the value is perceived as not measured.

Automatic conversion script
Id: cif_fix_values 4268 2015-11-12 08:31:59Z antanas 

 Adding full bibliography for 7055182--7055186.cif.
;
_cod_original_sg_symbol_H-M P-1
_cod_database_code 7055186

loop_
_symmetry_equiv_pos_as_xyz
'x, y, z'
'-x, -y, -z'

loop_
_atom_site_label
_atom_site_type_symbol
_atom_site_fract_x
_atom_site_fract_y
_atom_site_fract_z
_atom_site_U_iso_or_equiv
_atom_site_adp_type
_atom_site_occupancy
_atom_site_symmetry_multiplicity
_atom_site_calc_flag
_atom_site_refinement_flags
Ag1 Ag 0.51071(9) 0.37919(8) -0.09874(6) 0.0326(2) Uani 1 1 d .
S100 S 1.0066(3) 0.6581(2) 0.1317(2) 0.0285(5) Uani 1 1 d .
O101 O 0.8334(10) 0.6331(8) 0.0305(7) 0.058(2) Uani 1 1 d .
O102 O 1.1481(12) 0.6866(8) 0.0856(9) 0.063(2) Uani 1 1 d .
O103 O 1.0242(7) 0.5641(6) 0.2326(6) 0.0316(13) Uani 1 1 d .
C100 C 1.0267(10) 0.8315(10) 0.2160(8) 0.0321(19) Uani 1 1 d .
F101 F 0.8946(7) 0.8265(6) 0.2586(5) 0.0436(13) Uani 1 1 d .
F102 F 1.1766(7) 0.8718(6) 0.3185(5) 0.0443(13) Uani 1 1 d .
F103 F 1.0179(7) 0.9342(5) 0.1338(5) 0.0405(12) Uani 1 1 d .
O1 O 0.7256(8) 0.8046(7) -0.5113(6) 0.0393(15) Uani 1 1 d .
O2 O 1.0528(8) 0.8856(7) -0.4395(6) 0.0410(16) Uani 1 1 d .
C1 C 0.7484(11) 0.7489(9) -0.4046(8) 0.0295(18) Uani 1 1 d .
C2 C 0.9199(11) 0.7605(9) -0.3081(8) 0.0292(18) Uani 1 1 d .
H2 H 0.9331 0.7207 -0.2294 0.035 Uiso 1 1 calc R
C3 C 1.0655(11) 0.8296(8) -0.3299(8) 0.0272(17) Uani 1 1 d .
N11 N 0.4639(9) 0.5025(8) -0.2630(7) 0.0295(15) Uani 1 1 d .
C11 C 0.5899(10) 0.6650(8) -0.3847(8) 0.0260(17) Uani 1 1 d .
C12 C 0.6052(10) 0.5810(8) -0.2814(8) 0.0256(17) Uani 1 1 d .
H12 H 0.7167 0.5786 -0.2228 0.031 Uiso 1 1 calc R
C13 C 0.3040(11) 0.5053(10) -0.3480(8) 0.0317(19) Uani 1 1 d .
H13 H 0.2062 0.4523 -0.3356 0.038 Uiso 1 1 calc R
C14 C 0.2800(11) 0.5852(10) -0.4545(8) 0.035(2) Uani 1 1 d .
H14 H 0.1675 0.5842 -0.5133 0.042 Uiso 1 1 calc R
C15 C 0.4232(11) 0.6655(9) -0.4723(8) 0.0308(19) Uani 1 1 d .
H15 H 0.4085 0.7201 -0.5429 0.037 Uiso 1 1 calc R
N21 N 1.4495(9) 0.7623(7) -0.0504(7) 0.0282(15) Uani 1 1 d .
C21 C 1.2475(10) 0.8465(8) -0.2341(8) 0.0248(17) Uani 1 1 d .
C22 C 1.2859(11) 0.7560(8) -0.1350(8) 0.0259(17) Uani 1 1 d .
H22 H 1.1940 0.6886 -0.1273 0.031 Uiso 1 1 calc R
C23 C 1.5799(11) 0.8646(10) -0.0616(9) 0.0330(19) Uani 1 1 d .
H23 H 1.6942 0.8711 -0.0029 0.040 Uiso 1 1 calc R
C24 C 1.5527(12) 0.9593(10) -0.1548(9) 0.034(2) Uani 1 1 d .
H24 H 1.6463 1.0284 -0.1581 0.041 Uiso 1 1 calc R
C25 C 1.3844(12) 0.9502(9) -0.2433(9) 0.0330(19) Uani 1 1 d .
H25 H 1.3627 1.0123 -0.3080 0.040 Uiso 1 1 calc R

loop_
_atom_site_aniso_label
_atom_site_aniso_U_11
_atom_site_aniso_U_22
_atom_site_aniso_U_33
_atom_site_aniso_U_23
_atom_site_aniso_U_13
_atom_site_aniso_U_12
Ag1 0.0323(4) 0.0384(4) 0.0271(3) 0.0136(3) 0.0098(3) 0.0094(3)
S100 0.0329(11) 0.0285(11) 0.0258(10) 0.0056(8) 0.0119(9) 0.0090(9)
O101 0.063(5) 0.043(4) 0.042(4) -0.006(3) -0.014(3) 0.023(4)
O102 0.092(6) 0.044(4) 0.094(6) 0.025(4) 0.076(5) 0.022(4)
O103 0.029(3) 0.032(3) 0.030(3) 0.010(2) 0.006(2) 0.007(2)
C100 0.019(4) 0.043(5) 0.032(4) 0.008(4) 0.006(3) 0.009(4)
F101 0.038(3) 0.059(4) 0.043(3) 0.003(3) 0.022(2) 0.019(3)
F102 0.028(3) 0.055(3) 0.040(3) 0.009(3) 0.003(2) 0.005(2)
F103 0.041(3) 0.033(3) 0.048(3) 0.012(2) 0.016(2) 0.010(2)
O1 0.039(4) 0.041(4) 0.031(3) 0.020(3) 0.005(3) 0.007(3)
O2 0.041(4) 0.042(4) 0.036(3) 0.023(3) 0.011(3) 0.005(3)
C1 0.034(5) 0.026(4) 0.024(4) 0.003(3) 0.008(3) 0.004(3)
C2 0.032(4) 0.026(4) 0.025(4) 0.006(3) 0.007(3) 0.005(3)
C3 0.029(4) 0.021(4) 0.030(4) 0.007(3) 0.009(3) 0.005(3)
N11 0.029(4) 0.034(4) 0.024(3) 0.006(3) 0.008(3) 0.007(3)
C11 0.028(4) 0.023(4) 0.024(4) -0.003(3) 0.006(3) 0.004(3)
C12 0.025(4) 0.024(4) 0.022(4) 0.002(3) 0.003(3) 0.006(3)
C13 0.026(4) 0.041(5) 0.029(4) 0.007(4) 0.011(4) 0.009(4)
C14 0.026(4) 0.051(6) 0.025(4) 0.003(4) 0.002(3) 0.017(4)
C15 0.037(5) 0.033(5) 0.028(4) 0.009(4) 0.012(4) 0.020(4)
N21 0.033(4) 0.027(4) 0.027(4) 0.008(3) 0.013(3) 0.005(3)
C21 0.029(4) 0.020(4) 0.025(4) 0.002(3) 0.013(3) 0.000(3)
C22 0.029(4) 0.024(4) 0.023(4) 0.002(3) 0.010(3) 0.002(3)
C23 0.025(4) 0.040(5) 0.037(5) 0.006(4) 0.014(4) 0.007(4)
C24 0.033(5) 0.037(5) 0.038(5) 0.009(4) 0.023(4) 0.003(4)
C25 0.042(5) 0.031(5) 0.037(5) 0.019(4) 0.024(4) 0.014(4)

loop_
_atom_type_symbol
_atom_type_description
_atom_type_scat_dispersion_real
_atom_type_scat_dispersion_imag
_atom_type_scat_source
C C 0.0033 0.0016 'International Tables Vol C Tables 4.2.6.8 and 6.1.1.4'
H H 0.0000 0.0000 'International Tables Vol C Tables 4.2.6.8 and 6.1.1.4'
Ag Ag -0.8971 1.1015 'International Tables Vol C Tables 4.2.6.8 and 6.1.1.4'
F F 0.0171 0.0103 'International Tables Vol C Tables 4.2.6.8 and 6.1.1.4'
N N 0.0061 0.0033 'International Tables Vol C Tables 4.2.6.8 and 6.1.1.4'
O O 0.0106 0.0060 'International Tables Vol C Tables 4.2.6.8 and 6.1.1.4'
S S 0.1246 0.1234 'International Tables Vol C Tables 4.2.6.8 and 6.1.1.4'

loop_
_geom_angle_atom_site_label_1
_geom_angle_atom_site_label_2
_geom_angle_atom_site_label_3
_geom_angle
_geom_angle_site_symmetry_1
_geom_angle_site_symmetry_3
N21 Ag1 N11 174.2(3) 2_765 .
N21 Ag1 Ag1 90.70(19) 2_765 2_665
N11 Ag1 Ag1 94.88(19) . 2_665
O102 S100 O103 115.5(4) . .
O102 S100 O101 115.4(5) . .
O103 S100 O101 114.8(4) . .
O102 S100 C100 102.6(4) . .
O103 S100 C100 103.9(4) . .
O101 S100 C100 101.8(4) . .
F102 C100 F101 108.6(7) . .
F102 C100 F103 108.1(7) . .
F101 C100 F103 106.7(7) . .
F102 C100 S100 111.5(6) . .
F101 C100 S100 110.6(6) . .
F103 C100 S100 111.2(6) . .
O1 C1 C2 121.2(8) . .
O1 C1 C11 118.0(7) . .
C2 C1 C11 120.7(7) . .
C3 C2 C1 120.8(8) . .
C3 C2 H2 119.6 . .
C1 C2 H2 119.6 . .
O2 C3 C2 121.6(7) . .
O2 C3 C21 114.6(7) . .
C2 C3 C21 123.8(7) . .
C13 N11 C12 118.6(7) . .
C13 N11 Ag1 123.8(6) . .
C12 N11 Ag1 117.6(5) . .
C15 C11 C12 118.1(8) . .
C15 C11 C1 120.4(7) . .
C12 C11 C1 121.4(7) . .
N11 C12 C11 122.4(7) . .
N11 C12 H12 118.8 . .
C11 C12 H12 118.8 . .
N11 C13 C14 121.8(8) . .
N11 C13 H13 119.1 . .
C14 C13 H13 119.1 . .
C15 C14 C13 119.5(8) . .
C15 C14 H14 120.2 . .
C13 C14 H14 120.2 . .
C14 C15 C11 119.6(8) . .
C14 C15 H15 120.2 . .
C11 C15 H15 120.2 . .
C22 N21 C23 117.2(7) . .
C22 N21 Ag1 118.9(5) . 2_765
C23 N21 Ag1 123.8(6) . 2_765
C25 C21 C22 118.7(7) . .
C25 C21 C3 120.7(7) . .
C22 C21 C3 120.6(7) . .
N21 C22 C21 122.8(7) . .
N21 C22 H22 118.6 . .
C21 C22 H22 118.6 . .
N21 C23 C24 123.6(8) . .
N21 C23 H23 118.2 . .
C24 C23 H23 118.2 . .
C23 C24 C25 118.9(8) . .
C23 C24 H24 120.6 . .
C25 C24 H24 120.6 . .
C24 C25 C21 118.9(8) . .
C24 C25 H25 120.6 . .
C21 C25 H25 120.6 . .

loop_
_geom_bond_atom_site_label_1
_geom_bond_atom_site_label_2
_geom_bond_distance
_geom_bond_site_symmetry_2
Ag1 N21 2.130(7) 2_765
Ag1 N11 2.141(7) .
Ag1 Ag1 3.1842(16) 2_665
S100 O102 1.431(7) .
S100 O103 1.430(6) .
S100 O101 1.440(7) .
S100 C100 1.816(9) .
C100 F102 1.319(9) .
C100 F101 1.343(10) .
C100 F103 1.348(10) .
O1 C1 1.264(10) .
O2 C3 1.305(10) .
C1 C2 1.424(11) .
C1 C11 1.499(12) .
C2 C3 1.370(12) .
C2 H2 0.9300 .
C3 C21 1.481(11) .
N11 C13 1.336(10) .
N11 C12 1.352(10) .
C11 C15 1.384(11) .
C11 C12 1.390(11) .
C12 H12 0.9300 .
C13 C14 1.389(12) .
C13 H13 0.9300 .
C14 C15 1.368(13) .
C14 H14 0.9300 .
C15 H15 0.9300 .
N21 C22 1.339(10) .
N21 C23 1.354(11) .
N21 Ag1 2.130(7) 2_765
C21 C25 1.392(11) .
C21 C22 1.396(11) .
C22 H22 0.9300 .
C23 C24 1.374(12) .
C23 H23 0.9300 .
C24 C25 1.378(12) .
C24 H24 0.9300 .
C25 H25 0.9300 .

loop_
_geom_torsion_atom_site_label_1
_geom_torsion_atom_site_label_2
_geom_torsion_atom_site_label_3
_geom_torsion_atom_site_label_4
_geom_torsion
_geom_torsion_site_symmetry_1
O102 S100 C100 F102 -63.2(7) .
O103 S100 C100 F102 57.5(7) .
O101 S100 C100 F102 177.0(7) .
O102 S100 C100 F101 175.8(6) .
O103 S100 C100 F101 -63.5(6) .
O101 S100 C100 F101 56.1(7) .
O102 S100 C100 F103 57.5(7) .
O103 S100 C100 F103 178.2(5) .
O101 S100 C100 F103 -62.2(7) .
O1 C1 C2 C3 -1.6(13) .
C11 C1 C2 C3 175.9(8) .
C1 C2 C3 O2 -0.7(13) .
C1 C2 C3 C21 179.7(8) .
N21 Ag1 N11 C13 76(3) 2_765
Ag1 Ag1 N11 C13 -86.7(7) 2_665
N21 Ag1 N11 C12 -104(3) 2_765
Ag1 Ag1 N11 C12 93.8(6) 2_665
O1 C1 C11 C15 -8.6(12) .
C2 C1 C11 C15 173.8(8) .
O1 C1 C11 C12 169.1(8) .
C2 C1 C11 C12 -8.5(12) .
C13 N11 C12 C11 0.6(12) .
Ag1 N11 C12 C11 -179.9(6) .
C15 C11 C12 N11 -1.1(12) .
C1 C11 C12 N11 -178.9(7) .
C12 N11 C13 C14 0.5(13) .
Ag1 N11 C13 C14 -178.9(7) .
N11 C13 C14 C15 -1.1(14) .
C13 C14 C15 C11 0.6(13) .
C12 C11 C15 C14 0.5(12) .
C1 C11 C15 C14 178.3(8) .
O2 C3 C21 C25 19.0(11) .
C2 C3 C21 C25 -161.4(8) .
O2 C3 C21 C22 -159.2(8) .
C2 C3 C21 C22 20.4(12) .
C23 N21 C22 C21 1.9(12) .
Ag1 N21 C22 C21 178.8(6) 2_765
C25 C21 C22 N21 -1.8(12) .
C3 C21 C22 N21 176.5(8) .
C22 N21 C23 C24 -0.7(13) .
Ag1 N21 C23 C24 -177.4(7) 2_765
N21 C23 C24 C25 -0.6(14) .
C23 C24 C25 C21 0.8(13) .
C22 C21 C25 C24 0.3(12) .
C3 C21 C25 C24 -177.9(8) .
